data_4347203
loop_
_publ_author_name
'Haldar, Ritesh'
'Inukai, Munehiro'
'Horike, Satoshi'
'Uemura, Kazuhiro'
'Kitagawa, Susumu'
'Maji, Tapas Kumar'

_publ_section_title
;
 (113)Cd Nuclear Magnetic Resonance as a Probe of Structural Dynamics in a
 Flexible Porous Framework Showing Selective O2/N2 and CO2/N2 Adsorption.
;
_journal_issue 9
_journal_name_full 'Inorganic chemistry'
_journal_page_first 4166
_journal_page_last 4172
_journal_paper_doi 10.1021/acs.inorgchem.5b02873
_journal_volume 55
_journal_year 2016
_chemical_formula_sum 'C14 H12 Cd N O7'
_chemical_formula_weight 418.66
_space_group_IT_number 2
_space_group_name_Hall '-P 1'
_space_group_name_H-M_alt 'P -1'
_symmetry_cell_setting triclinic
_symmetry_Int_Tables_number 2
_symmetry_space_group_name_H-M 'P -1'
_cell_angle_alpha 96.11(3)
_cell_angle_beta 90.40(9)
_cell_angle_gamma 116.54(8)
_cell_formula_units_Z 2
_cell_length_a 9.45(3)
_cell_length_b 9.75(2)
_cell_length_c 10.29(2)
_cell_measurement_reflns_used 57
_cell_measurement_temperature 293
_cell_measurement_theta_max 27.5
_cell_measurement_theta_min 3.0
_cell_volume 842(4)
_computing_cell_refinement CRYSTALCLEAR
_computing_data_collection CRYSTALCLEAR
_computing_data_reduction 'teXsan Ver. 1.11'
_computing_publication_material 'teXsan Ver. 1.11'
_computing_structure_refinement 'teXsan Ver. 1.10'
_computing_structure_solution SIR97
_diffrn_detector_area_resol_mean 14.71
_diffrn_measured_fraction_theta_full 1.1879
_diffrn_measured_fraction_theta_max 1.1879
_diffrn_measurement_device_type 'Rigaku/MSC Mercury CCD'
_diffrn_measurement_method \w
_diffrn_radiation_type 'Mo K\a'
_diffrn_radiation_wavelength 0.7107
_diffrn_reflns_av_R_equivalents 0.067
_diffrn_reflns_limit_h_max 10
_diffrn_reflns_limit_h_min -12
_diffrn_reflns_limit_k_max 12
_diffrn_reflns_limit_k_min -8
_diffrn_reflns_limit_l_max 13
_diffrn_reflns_limit_l_min -13
_diffrn_reflns_number 4680
_diffrn_reflns_theta_full 27.48
_diffrn_reflns_theta_max 27.48
_exptl_absorpt_coefficient_mu 1.330
_exptl_absorpt_correction_T_max 0.766
_exptl_absorpt_correction_T_min 0.257
_exptl_absorpt_correction_type multi-scan
_exptl_absorpt_process_details '(Jacobson, 1998)'
_exptl_crystal_colour Colorless
_exptl_crystal_density_diffrn 1.650
_exptl_crystal_density_method 'not measured'
_exptl_crystal_description Prism
_exptl_crystal_size_max 0.200
_exptl_crystal_size_mid 0.200
_exptl_crystal_size_min 0.200
_refine_diff_density_max 1.17
_refine_diff_density_min -1.05
_refine_ls_extinction_method none
_refine_ls_goodness_of_fit_ref 0.959
_refine_ls_hydrogen_treatment noref
_refine_ls_number_parameters 198
_refine_ls_number_reflns 2374
_refine_ls_R_factor_gt 0.0479
_refine_ls_shift/su_max 0.0000
_refine_ls_structure_factor_coef F
_refine_ls_weighting_details 'w = 1/[\s^2^(Fo) + 0.00010|Fo|^2^]'
_refine_ls_weighting_scheme calc
_refine_ls_wR_factor_ref 0.0642
_reflns_number_gt 2374
_reflns_number_total 4578
_reflns_threshold_expression F^2^>2.0\s(F^2^)
_cod_data_source_file ic5b02873_si_002.cif
_cod_data_source_block '_Compound2'
_cod_original_cell_volume 842.6(4)
_cod_original_sg_symbol_H-M 'P -1         '
_cod_original_formula_sum 'C14 H12 Cd N O7 '
_cod_database_code 4347203

loop_
_symmetry_equiv_pos_as_xyz
x,y,z
-x,-y,-z

loop_
_atom_site_label
_atom_site_type_symbol
_atom_site_fract_x
_atom_site_fract_y
_atom_site_fract_z
_atom_site_U_iso_or_equiv
_atom_site_adp_type
_atom_site_occupancy
_atom_site_calc_flag
Cd(1) Cd 0.23604(8) 0.05758(8) 0.02924(6) 0.0208(2) Uani 1.00 d
O(1) O 0.4876(7) 0.2086(8) -0.0432(6) 0.033(2) Uani 1.00 d
O(2) O 0.3054(8) 0.1250(8) 0.2604(6) 0.035(2) Uani 1.00 d
O(3) O 0.3627(7) -0.0488(7) 0.1540(6) 0.026(2) Uani 1.00 d
O(4) O -0.0160(7) -0.1304(7) 0.0815(6) 0.030(2) Uani 1.00 d
O(5) O -0.2225(7) -0.2818(7) -0.0500(6) 0.030(2) Uani 1.00 d
O(6) O 0.498(1) 0.454(1) 0.850(1) 0.099(3) Uiso 1.00 d
O(7) O 0.396(1) 0.430(1) 0.386(1) 0.118(4) Uiso 1.00 d
N(1) N 0.1886(9) -0.1018(9) -0.1640(7) 0.026(2) Uani 1.00 d
C(1) C 0.364(1) 0.030(1) 0.2598(8) 0.024(2) Uani 1.00 d
C(2) C 0.433(1) 0.0125(10) 0.3832(8) 0.022(2) Uani 1.00 d
C(3) C 0.444(1) 0.106(1) 0.4987(9) 0.037(3) Uani 1.00 d
C(4) C 0.489(1) -0.093(1) 0.3873(9) 0.037(3) Uani 1.00 d
C(5) C -0.099(1) -0.259(1) 0.0149(9) 0.024(3) Uani 1.00 d
C(6) C -0.0513(10) -0.3836(10) 0.0085(8) 0.022(2) Uani 1.00 d
C(7) C 0.059(1) -0.3827(10) 0.1030(8) 0.024(2) Uani 1.00 d
C(8) C 0.107(1) -0.495(1) 0.0940(9) 0.025(2) Uani 1.00 d
C(9) C 0.089(1) -0.106(1) -0.2602(9) 0.038(3) Uani 1.00 d
C(10) C 0.053(1) -0.206(1) -0.3748(9) 0.043(3) Uani 1.00 d
C(11) C 0.121(1) -0.307(1) -0.3912(9) 0.033(3) Uani 1.00 d
C(12) C 0.223(1) -0.299(1) -0.2925(10) 0.031(3) Uani 1.00 d
C(13) C 0.255(1) -0.199(1) -0.1816(9) 0.027(3) Uani 1.00 d
C(14) C 0.076(1) -0.423(1) -0.5114(10) 0.048(3) Uani 1.00 d
H(1) H 0.5762 0.1984 -0.0140 0.0370 Uiso 1.00 calc
H(2) H 0.4986 0.2800 -0.1044 0.0370 Uiso 1.00 calc
H(3) H 0.3975 0.1723 0.4978 0.0474 Uiso 1.00 calc
H(4) H 0.4793 -0.1570 0.3081 0.0462 Uiso 1.00 calc
H(5) H 0.0996 -0.2998 0.1744 0.0263 Uiso 1.00 calc
H(6) H 0.1838 -0.4898 0.1587 0.0301 Uiso 1.00 calc
H(7) H 0.0439 -0.0344 -0.2516 0.0449 Uiso 1.00 calc
H(8) H -0.0172 -0.2045 -0.4446 0.0474 Uiso 1.00 calc
H(9) H 0.2710 -0.3639 -0.3021 0.0431 Uiso 1.00 calc
H(10) H 0.3265 -0.1974 -0.1128 0.0294 Uiso 1.00 calc
H(11) H 0.0477 -0.3803 -0.5833 0.0544 Uiso 1.00 calc
H(12) H 0.1609 -0.4430 -0.5353 0.0544 Uiso 1.00 calc

loop_
_atom_site_aniso_label
_atom_site_aniso_U_11
_atom_site_aniso_U_22
_atom_site_aniso_U_33
_atom_site_aniso_U_12
_atom_site_aniso_U_13
_atom_site_aniso_U_23
Cd(1) 0.0257(4) 0.0208(3) 0.0177(3) 0.0133(3) -0.0054(3) -0.0030(2)
O(1) 0.022(4) 0.040(4) 0.035(4) 0.010(3) 0.002(3) 0.007(3)
O(2) 0.051(5) 0.042(4) 0.024(3) 0.033(4) -0.010(3) -0.001(3)
O(3) 0.028(4) 0.030(4) 0.022(3) 0.016(3) -0.007(3) -0.003(3)
O(4) 0.030(4) 0.022(4) 0.041(4) 0.016(3) 0.007(3) 0.000(3)
O(5) 0.030(4) 0.029(4) 0.041(4) 0.022(3) -0.007(3) -0.004(3)
N(1) 0.024(4) 0.029(5) 0.020(4) 0.010(4) 0.000(3) -0.006(3)
C(1) 0.024(5) 0.024(5) 0.021(4) 0.005(4) 0.000(4) 0.011(4)
C(2) 0.028(5) 0.023(5) 0.018(4) 0.012(4) -0.003(4) 0.007(3)
C(3) 0.055(7) 0.050(7) 0.025(5) 0.040(6) -0.004(5) 0.003(5)
C(4) 0.056(7) 0.044(7) 0.020(5) 0.032(6) -0.008(5) -0.002(4)
C(5) 0.021(5) 0.023(5) 0.031(5) 0.013(4) 0.009(4) 0.003(4)
C(6) 0.018(5) 0.019(5) 0.029(5) 0.008(4) 0.002(4) 0.005(4)
C(7) 0.025(5) 0.017(5) 0.027(5) 0.007(4) -0.008(4) -0.001(4)
C(8) 0.020(5) 0.024(5) 0.032(5) 0.010(4) -0.007(4) 0.005(4)
C(9) 0.053(7) 0.042(7) 0.025(5) 0.029(6) -0.013(5) -0.010(4)
C(10) 0.057(7) 0.048(7) 0.026(5) 0.029(6) -0.017(5) -0.015(5)
C(11) 0.035(6) 0.026(6) 0.028(5) 0.007(5) 0.004(5) -0.010(4)
C(12) 0.021(5) 0.030(6) 0.038(6) 0.009(4) 0.009(5) -0.007(4)
C(13) 0.018(5) 0.032(6) 0.028(5) 0.010(4) -0.004(4) -0.008(4)
C(14) 0.051(7) 0.046(7) 0.029(5) 0.011(6) 0.002(5) -0.017(5)

loop_
_atom_type_symbol
_atom_type_description
_atom_type_scat_dispersion_real
_atom_type_scat_dispersion_imag
_atom_type_scat_source
C C 0.003 0.002
;International Tables for Crystallography
(1992, Vol. C, Tables 4.2.6.8 and 6.1.1.1)
;
H H 0.000 0.000
;International Tables for Crystallography
(1992, Vol. C, Table 6.1.1.2)
;
N N 0.006 0.003
;International Tables for Crystallography
(1992, Vol. C, Tables 4.2.6.8 and 6.1.1.1)
;
O O 0.011 0.006
;International Tables for Crystallography
(1992, Vol. C, Tables 4.2.6.8 and 6.1.1.1)
;
Cd Cd -0.807 1.202
;International Tables for Crystallography
(1992, Vol. C, Tables 4.2.6.8 and 6.1.1.1)
;

loop_
_geom_angle_atom_site_label_1
_geom_angle_atom_site_label_2
_geom_angle_atom_site_label_3
_geom_angle
_geom_angle_site_symmetry_1
_geom_angle_site_symmetry_3
_geom_angle_publ_flag
O(1) Cd(1) O(2) 97.5(2) . . yes
O(1) Cd(1) O(3) 86.1(3) . . yes
O(1) Cd(1) O(4) 170.5(2) . . yes
O(1) Cd(1) O(5) 82.8(3) . 2_555 yes
O(1) Cd(1) N(1) 86.9(2) . . yes
O(2) Cd(1) O(3) 54.8(2) . . yes
O(2) Cd(1) O(4) 87.9(2) . . yes
O(2) Cd(1) O(5) 82.6(2) . 2_555 yes
O(2) Cd(1) N(1) 152.7(2) . . yes
O(3) Cd(1) O(4) 90.6(3) . . yes
O(3) Cd(1) O(5) 134.0(2) . 2_555 yes
O(3) Cd(1) N(1) 99.0(2) . . yes
O(4) Cd(1) O(5) 105.8(3) . 2_555 yes
O(4) Cd(1) N(1) 84.8(2) . . yes
O(5) Cd(1) N(1) 124.6(3) 2_555 . yes
Cd(1) O(2) C(1) 91.4(5) . . yes
Cd(1) O(3) C(1) 93.9(5) . . yes
Cd(1) O(4) C(5) 125.7(6) . . yes
Cd(1) O(5) C(5) 106.7(5) 2_555 . yes
Cd(1) N(1) C(9) 121.4(6) . . yes
Cd(1) N(1) C(13) 120.5(6) . . yes
C(9) N(1) C(13) 118.0(7) . . yes
O(2) C(1) O(3) 119.9(8) . . yes
O(2) C(1) C(2) 120.3(8) . . yes
O(3) C(1) C(2) 119.8(8) . . yes
C(1) C(2) C(3) 120.4(8) . . yes
C(1) C(2) C(4) 121.8(8) . . yes
C(3) C(2) C(4) 117.8(8) . . yes
C(2) C(3) C(4) 121.4(9) . 2_656 yes
C(2) C(4) C(3) 120.8(9) . 2_656 yes
O(4) C(5) O(5) 120.6(8) . . yes
O(4) C(5) C(6) 120.8(8) . . yes
O(5) C(5) C(6) 118.6(8) . . yes
C(5) C(6) C(7) 121.2(8) . . yes
C(5) C(6) C(8) 121.7(8) . 2_545 yes
C(7) C(6) C(8) 117.0(8) . 2_545 yes
C(6) C(7) C(8) 121.2(8) . . yes
C(6) C(8) C(7) 121.7(8) 2_545 . yes
N(1) C(9) C(10) 122.4(9) . . yes
C(9) C(10) C(11) 119.1(9) . . yes
C(10) C(11) C(12) 117.4(8) . . yes
C(10) C(11) C(14) 119.7(9) . . yes
C(12) C(11) C(14) 122.8(9) . . yes
C(11) C(12) C(13) 121.4(9) . . yes
N(1) C(13) C(12) 121.7(8) . . yes
C(11) C(14) C(14) 110(1) . 2_544 yes

loop_
_geom_bond_atom_site_label_1
_geom_bond_atom_site_label_2
_geom_bond_distance
_geom_bond_site_symmetry_2
_geom_bond_publ_flag
Cd(1) O(1) 2.347(9) . yes
Cd(1) O(2) 2.405(6) . yes
Cd(1) O(3) 2.352(7) . yes
Cd(1) O(4) 2.377(9) . yes
Cd(1) O(5) 2.235(6) 2_555 yes
Cd(1) N(1) 2.298(7) . yes
O(2) C(1) 1.27(1) . yes
O(3) C(1) 1.26(1) . yes
O(4) C(5) 1.26(1) . yes
O(5) C(5) 1.26(1) . yes
N(1) C(9) 1.34(1) . yes
N(1) C(13) 1.35(1) . yes
C(1) C(2) 1.49(1) . yes
C(2) C(3) 1.39(1) . yes
C(2) C(4) 1.36(1) . yes
C(3) C(4) 1.37(1) 2_656 yes
C(5) C(6) 1.47(1) . yes
C(6) C(7) 1.41(1) . yes
C(6) C(8) 1.40(1) 2_545 yes
C(7) C(8) 1.36(1) . yes
C(9) C(10) 1.38(1) . yes
C(10) C(11) 1.39(1) . yes
C(11) C(12) 1.37(1) . yes
C(11) C(14) 1.50(1) . yes
C(12) C(13) 1.36(1) . yes
C(14) C(14) 1.59(2) 2_544 yes

loop_
_geom_contact_atom_site_label_1
_geom_contact_atom_site_label_2
_geom_contact_distance
Cd(1) O(3) 2.351(3)
